data_4501148
loop_
_publ_author_name
'Chen, Sheng-Chun'
'Zhang, Zhi-Hui'
'Zhou, Yong-Sheng'
'Zhou, Wei-You'
'Li, Yi-Zhi'
'He, Ming-Yang'
'Chen, Qun'
'Du, Miao'

_publ_section_title
;
 Alkali-Metal-Templated Assemblies of New 3D Lead(II)
 Tetrachloroterephthalate Coordination Frameworks
;
_journal_issue 9
_journal_name_full 'Crystal Growth &amp; Design'
_journal_page_first 4190
_journal_paper_doi 10.1021/cg200785g
_journal_volume 11
_journal_year 2011
_chemical_formula_sum 'C25 H21 Cl8 N3 O11 Pb2'
_chemical_formula_weight 1237.43
_chemical_name_systematic
; 
 ? 
;
_space_group_IT_number 14
_symmetry_cell_setting monoclinic
_symmetry_space_group_name_Hall '-P 2yn'
_symmetry_space_group_name_H-M 'P 1 21/n 1'
_atom_sites_solution_hydrogens geom
_atom_sites_solution_primary direct
_atom_sites_solution_secondary difmap
_audit_creation_method SHELXL-97
_cell_angle_alpha 90.00
_cell_angle_beta 105.9980(10)
_cell_angle_gamma 90.00
_cell_formula_units_Z 4
_cell_length_a 10.4348(7)
_cell_length_b 19.3313(12)
_cell_length_c 18.8959(14)
_cell_measurement_temperature 296(2)
_cell_volume 3664.0(4)
_computing_structure_refinement 'SHELXL-97 (Sheldrick, 1997)'
_computing_structure_solution 'SHELXS-97 (Sheldrick, 1990)'
_diffrn_ambient_temperature 296(2)
_diffrn_measured_fraction_theta_full 0.970
_diffrn_measured_fraction_theta_max 0.970
_diffrn_radiation_monochromator graphite
_diffrn_radiation_source 'fine-focus sealed tube'
_diffrn_radiation_type MoK\a
_diffrn_radiation_wavelength 0.71073
_diffrn_reflns_av_R_equivalents 0.0521
_diffrn_reflns_av_sigmaI/netI 0.0463
_diffrn_reflns_limit_h_max 15
_diffrn_reflns_limit_h_min -15
_diffrn_reflns_limit_k_max 29
_diffrn_reflns_limit_k_min -29
_diffrn_reflns_limit_l_max 25
_diffrn_reflns_limit_l_min -28
_diffrn_reflns_number 77552
_diffrn_reflns_theta_full 32.91
_diffrn_reflns_theta_max 32.91
_diffrn_reflns_theta_min 2.03
_exptl_absorpt_coefficient_mu 9.819
_exptl_absorpt_correction_T_max 0.2016
_exptl_absorpt_correction_T_min 0.1845
_exptl_absorpt_correction_type multi-scan
_exptl_absorpt_process_details sadabs
_exptl_crystal_colour colourless
_exptl_crystal_density_diffrn 2.243
_exptl_crystal_density_method 'not measured'
_exptl_crystal_description block
_exptl_crystal_F_000 2320
_exptl_crystal_size_max 0.26
_exptl_crystal_size_mid 0.24
_exptl_crystal_size_min 0.24
_refine_diff_density_max 2.177
_refine_diff_density_min -1.799
_refine_diff_density_rms 0.143
_refine_ls_extinction_method none
_refine_ls_goodness_of_fit_ref 1.018
_refine_ls_hydrogen_treatment constr
_refine_ls_matrix_type full
_refine_ls_number_parameters 464
_refine_ls_number_reflns 13293
_refine_ls_number_restraints 131
_refine_ls_restrained_S_all 1.020
_refine_ls_R_factor_all 0.0679
_refine_ls_R_factor_gt 0.0358
_refine_ls_shift/su_max 0.008
_refine_ls_shift/su_mean 0.000
_refine_ls_structure_factor_coef Fsqd
_refine_ls_weighting_details 'calc w=1/[\s^2^(Fo^2^)+(0.0292P)^2^+6.0584P] where P=(Fo^2^+2Fc^2^)/3'
_refine_ls_weighting_scheme calc
_refine_ls_wR_factor_gt 0.0712
_refine_ls_wR_factor_ref 0.0804
_reflns_number_gt 9404
_reflns_number_total 13293
_reflns_threshold_expression >2sigma(I)
_cod_data_source_file cg200785g_si_001.cif
_cod_data_source_block xyh
_cod_original_sg_symbol_H-M 'P 21/n'
_cod_database_code 4501148

loop_
_symmetry_equiv_pos_as_xyz
'x, y, z'
'-x+1/2, y+1/2, -z+1/2'
'-x, -y, -z'
'x-1/2, -y-1/2, z-1/2'

loop_
_atom_site_label
_atom_site_type_symbol
_atom_site_fract_x
_atom_site_fract_y
_atom_site_fract_z
_atom_site_U_iso_or_equiv
_atom_site_adp_type
_atom_site_occupancy
_atom_site_symmetry_multiplicity
_atom_site_calc_flag
_atom_site_refinement_flags
_atom_site_disorder_assembly
_atom_site_disorder_group
Pb1 Pb 0.409590(15) 0.235754(8) 0.250176(9) 0.03442(5) Uani 1 1 d . . .
Pb2 Pb 0.120580(15) 0.244574(7) 0.063777(8) 0.02978(4) Uani 1 1 d . . .
Cl1 Cl 0.18333(18) 0.11751(7) 0.42109(9) 0.0720(4) Uani 1 1 d . B .
Cl2 Cl -0.05150(19) 0.13545(9) 0.49375(10) 0.0833(5) Uani 1 1 d . . .
Cl3 Cl 0.04803(16) 0.40764(7) 0.52139(10) 0.0707(4) Uani 1 1 d . . .
Cl4 Cl 0.27686(14) 0.38928(7) 0.44643(9) 0.0618(4) Uani 1 1 d . B .
Cl5 Cl -0.03374(13) 0.07581(6) 0.23654(8) 0.0548(3) Uani 1 1 d . B .
Cl6 Cl 0.04686(14) -0.05068(6) 0.34493(8) 0.0553(3) Uani 1 1 d . . .
Cl7 Cl 0.47947(14) -0.09185(7) 0.25047(9) 0.0658(4) Uani 1 1 d . . .
Cl8 Cl 0.40739(13) 0.03965(6) 0.14965(8) 0.0551(3) Uani 1 1 d . B .
O1 O 0.2698(4) 0.2498(2) 0.32547(19) 0.0578(10) Uani 1 1 d . B .
O2 O 0.4368(3) 0.2414(2) 0.4255(2) 0.0561(10) Uani 1 1 d . B .
O3 O -0.1063(4) 0.2655(2) 0.5950(2) 0.0712(12) Uani 1 1 d . . .
O4 O -0.2182(4) 0.2995(3) 0.4847(3) 0.106(2) Uani 1 1 d . . .
O5 O 0.2041(3) 0.16987(13) 0.17619(16) 0.0360(6) Uani 1 1 d . B .
O6 O 0.0851(4) 0.10597(18) 0.08576(19) 0.0557(9) Uani 1 1 d . B .
O7 O 0.2638(3) -0.18418(14) 0.32221(17) 0.0395(7) Uani 1 1 d . . .
O8 O 0.3673(5) -0.11168(19) 0.4086(2) 0.0702(12) Uani 1 1 d . . .
O9 O 0.5565(4) 0.3349(2) 0.3002(2) 0.0622(10) Uani 1 1 d . B .
O10 O -0.0692(4) 0.2544(2) 0.1214(2) 0.0607(10) Uani 1 1 d . A .
N1 N 0.6465(4) 0.4228(2) 0.3753(2) 0.0453(9) Uani 1 1 d . B .
N2 N -0.1502(4) 0.2535(2) 0.2200(2) 0.0523(11) Uani 1 1 d D . .
C1 C 0.3203(4) 0.2474(2) 0.3940(3) 0.0373(9) Uani 1 1 d . . .
C2 C 0.2173(4) 0.2546(2) 0.4373(2) 0.0314(8) Uani 1 1 d . B .
C3 C 0.1443(5) 0.1978(2) 0.4492(2) 0.0388(9) Uani 1 1 d . . .
C4 C 0.0405(5) 0.2059(2) 0.4811(2) 0.0436(10) Uani 1 1 d . B .
C5 C 0.0069(4) 0.2706(2) 0.5019(2) 0.0400(10) Uani 1 1 d . . .
C6 C 0.0826(4) 0.3264(2) 0.4924(2) 0.0392(10) Uani 1 1 d . B .
C7 C 0.1859(4) 0.3185(2) 0.4603(2) 0.0344(9) Uani 1 1 d . . .
C8 C -0.1150(5) 0.2796(3) 0.5311(3) 0.0580(14) Uani 1 1 d . B .
C9 C 0.1565(4) 0.11278(19) 0.1482(2) 0.0338(9) Uani 1 1 d . . .
C10 C 0.1912(4) 0.05009(18) 0.1989(2) 0.0322(8) Uani 1 1 d . B .
C11 C 0.1096(4) 0.0295(2) 0.2418(2) 0.0360(9) Uani 1 1 d . . .
C12 C 0.1444(4) -0.02610(19) 0.2891(2) 0.0370(9) Uani 1 1 d . B .
C13 C 0.2591(4) -0.06423(18) 0.2923(2) 0.0357(9) Uani 1 1 d . . .
C14 C 0.3382(4) -0.0444(2) 0.2484(3) 0.0392(10) Uani 1 1 d . B .
C15 C 0.3058(4) 0.0128(2) 0.2022(3) 0.0375(9) Uani 1 1 d . . .
C16 C 0.3000(5) -0.1241(2) 0.3463(3) 0.0389(10) Uani 1 1 d . B .
C17 C 0.5587(5) 0.3743(3) 0.3528(3) 0.0513(12) Uani 1 1 d . . .
H17 H 0.4934 0.3687 0.3773 0.062 Uiso 1 1 calc R B .
C18 C 0.7560(6) 0.4316(3) 0.3420(4) 0.0679(17) Uani 1 1 d . . .
H18A H 0.8335 0.4079 0.3711 0.102 Uiso 1 1 calc R B .
H18B H 0.7757 0.4800 0.3400 0.102 Uiso 1 1 calc R . .
H18C H 0.7310 0.4129 0.2931 0.102 Uiso 1 1 calc R . .
C19 C 0.6500(7) 0.4644(3) 0.4398(3) 0.0710(17) Uani 1 1 d . . .
H19A H 0.5718 0.4553 0.4557 0.106 Uiso 1 1 calc R B .
H19B H 0.6527 0.5125 0.4278 0.106 Uiso 1 1 calc R . .
H19C H 0.7280 0.4528 0.4787 0.106 Uiso 1 1 calc R . .
C20 C -0.0552(5) 0.2490(2) 0.1879(3) 0.0436(11) Uani 1 1 d . A .
H20 H 0.0306 0.2411 0.2178 0.052 Uiso 1 1 calc R . .
C21A C -0.2764(11) 0.2842(10) 0.1765(8) 0.073(3) Uani 0.504(18) 1 d PDU A 1
H21A H -0.2579 0.3250 0.1520 0.109 Uiso 0.504(18) 1 calc PR A 1
H21B H -0.3301 0.2963 0.2085 0.109 Uiso 0.504(18) 1 calc PR A 1
H21C H -0.3234 0.2514 0.1405 0.109 Uiso 0.504(18) 1 calc PR A 1
C21B C -0.2882(9) 0.2423(12) 0.1788(8) 0.073(3) Uani 0.496(18) 1 d PDU A 2
H21D H -0.3010 0.1945 0.1647 0.109 Uiso 0.496(18) 1 calc PR A 2
H21E H -0.3093 0.2708 0.1355 0.109 Uiso 0.496(18) 1 calc PR A 2
H21F H -0.3455 0.2542 0.2089 0.109 Uiso 0.496(18) 1 calc PR A 2
C22 C -0.1282(7) 0.2444(3) 0.2985(3) 0.0637(15) Uani 1 1 d . A .
H22A H -0.0342 0.2415 0.3220 0.096 Uiso 1 1 calc R . .
H22B H -0.1708 0.2026 0.3075 0.096 Uiso 1 1 calc R . .
H22C H -0.1650 0.2831 0.3181 0.096 Uiso 1 1 calc R . .
N3 N 0.6317(5) 0.0489(3) 0.3850(3) 0.0712(13) Uani 1 1 d DU . .
O11A O 0.5739(10) 0.1402(4) 0.3068(5) 0.102(2) Uani 0.682(6) 1 d PDU B 1
C23A C 0.5500(12) 0.0971(6) 0.3692(6) 0.094(2) Uani 0.682(6) 1 d PDU B 1
H23 H 0.4835 0.1055 0.3923 0.113 Uiso 0.682(6) 1 calc PR B 1
C24A C 0.7206(10) 0.0385(5) 0.3387(4) 0.099(3) Uani 0.682(6) 1 d PDU B 1
H24A H 0.6948 0.0686 0.2967 0.148 Uiso 0.682(6) 1 calc PR B 1
H24B H 0.7152 -0.0087 0.3224 0.148 Uiso 0.682(6) 1 calc PR B 1
H24C H 0.8105 0.0488 0.3663 0.148 Uiso 0.682(6) 1 calc PR B 1
C25A C 0.6685(10) 0.0031(5) 0.4480(5) 0.099(3) Uani 0.682(6) 1 d PRDU B 1
H25A H 0.6217 0.0163 0.4830 0.149 Uiso 0.682(6) 1 calc PR B 1
H25B H 0.7628 0.0061 0.4704 0.149 Uiso 0.682(6) 1 calc PR B 1
H25C H 0.6454 -0.0436 0.4322 0.149 Uiso 0.682(6) 1 calc PR B 1
O11B O 0.5007(19) 0.1207(10) 0.3166(11) 0.102(2) Uani 0.318(6) 1 d PDU B 2
C23B C 0.638(2) 0.0860(11) 0.3322(10) 0.094(2) Uani 0.318(6) 1 d PDU B 2
H23A H 0.7053 0.0911 0.3092 0.113 Uiso 0.318(6) 1 calc PR B 2
C24B C 0.5125(17) 0.0622(14) 0.4093(14) 0.099(3) Uani 0.318(6) 1 d PDU B 2
H24D H 0.5167 0.1082 0.4291 0.148 Uiso 0.318(6) 1 calc PR B 2
H24E H 0.5077 0.0293 0.4465 0.148 Uiso 0.318(6) 1 calc PR B 2
H24F H 0.4347 0.0580 0.3681 0.148 Uiso 0.318(6) 1 calc PR B 2
C25B C 0.718(2) -0.0116(9) 0.4009(14) 0.099(3) Uani 0.318(6) 1 d PDU B 2
H25D H 0.7991 -0.0021 0.3880 0.149 Uiso 0.318(6) 1 calc PR B 2
H25E H 0.6735 -0.0502 0.3728 0.149 Uiso 0.318(6) 1 calc PR B 2
H25F H 0.7384 -0.0222 0.4525 0.149 Uiso 0.318(6) 1 calc PR B 2

loop_
_atom_site_aniso_label
_atom_site_aniso_U_11
_atom_site_aniso_U_22
_atom_site_aniso_U_33
_atom_site_aniso_U_23
_atom_site_aniso_U_13
_atom_site_aniso_U_12
Pb1 0.02804(7) 0.04133(9) 0.03475(9) -0.00361(6) 0.01012(6) 0.00132(5)
Pb2 0.03122(7) 0.03243(7) 0.02679(8) 0.00045(5) 0.00985(6) 0.00181(5)
Cl1 0.1119(12) 0.0368(6) 0.0782(11) -0.0036(6) 0.0443(9) 0.0016(7)
Cl2 0.1072(13) 0.0702(10) 0.0884(12) 0.0034(8) 0.0535(10) -0.0394(9)
Cl3 0.0800(10) 0.0558(7) 0.0972(12) -0.0167(7) 0.0594(9) 0.0050(7)
Cl4 0.0681(8) 0.0469(6) 0.0884(10) -0.0189(6) 0.0516(8) -0.0192(6)
Cl5 0.0557(7) 0.0457(6) 0.0740(9) 0.0112(6) 0.0362(7) 0.0112(5)
Cl6 0.0743(8) 0.0445(6) 0.0632(8) 0.0108(5) 0.0459(7) -0.0017(5)
Cl7 0.0628(8) 0.0515(7) 0.0961(12) 0.0255(7) 0.0435(8) 0.0198(6)
Cl8 0.0609(7) 0.0476(6) 0.0715(9) 0.0156(6) 0.0430(7) 0.0016(5)
O1 0.046(2) 0.105(3) 0.0246(17) -0.0020(17) 0.0133(16) 0.0081(18)
O2 0.0306(17) 0.086(3) 0.052(2) -0.0091(18) 0.0112(16) 0.0067(15)
O3 0.074(3) 0.100(3) 0.057(3) 0.007(2) 0.047(2) 0.004(2)
O4 0.046(3) 0.171(6) 0.109(4) 0.051(4) 0.035(3) 0.021(3)
O5 0.0412(16) 0.0227(12) 0.0437(18) 0.0005(11) 0.0109(13) -0.0045(11)
O6 0.078(2) 0.0461(19) 0.0348(19) -0.0005(14) 0.0025(18) -0.0123(17)
O7 0.0509(18) 0.0240(13) 0.0441(18) 0.0029(12) 0.0141(15) -0.0039(12)
O8 0.112(3) 0.0410(19) 0.043(2) -0.0019(16) -0.002(2) -0.008(2)
O9 0.067(2) 0.063(2) 0.061(3) -0.0183(19) 0.026(2) -0.0268(19)
O10 0.046(2) 0.093(3) 0.050(2) -0.0039(19) 0.0241(18) 0.0078(18)
N1 0.050(2) 0.042(2) 0.046(2) -0.0019(17) 0.0159(19) -0.0029(17)
N2 0.036(2) 0.084(3) 0.038(2) -0.010(2) 0.0123(18) -0.0011(19)
C1 0.038(2) 0.044(2) 0.034(2) -0.0074(18) 0.0168(19) 0.0019(17)
C2 0.0290(19) 0.042(2) 0.0243(19) -0.0005(16) 0.0088(16) 0.0017(15)
C3 0.053(3) 0.037(2) 0.028(2) 0.0028(17) 0.015(2) -0.0015(18)
C4 0.050(3) 0.051(3) 0.032(2) 0.0052(19) 0.015(2) -0.015(2)
C5 0.034(2) 0.059(3) 0.030(2) 0.0025(19) 0.0139(18) -0.0006(18)
C6 0.041(2) 0.046(2) 0.037(2) -0.0010(18) 0.022(2) 0.0037(18)
C7 0.034(2) 0.040(2) 0.033(2) -0.0015(17) 0.0164(18) -0.0035(16)
C8 0.045(3) 0.073(4) 0.067(4) 0.011(3) 0.033(3) -0.001(2)
C9 0.043(2) 0.0235(16) 0.039(2) 0.0007(15) 0.0175(19) -0.0019(15)
C10 0.043(2) 0.0199(15) 0.036(2) -0.0019(14) 0.0145(18) -0.0052(14)
C11 0.046(2) 0.0248(17) 0.043(3) 0.0002(16) 0.021(2) 0.0002(15)
C12 0.052(3) 0.0252(17) 0.042(2) 0.0001(16) 0.026(2) -0.0069(16)
C13 0.049(2) 0.0200(16) 0.040(2) -0.0004(15) 0.016(2) -0.0043(15)
C14 0.047(2) 0.0265(18) 0.049(3) 0.0045(17) 0.022(2) -0.0005(16)
C15 0.044(2) 0.0293(18) 0.044(3) 0.0045(17) 0.021(2) -0.0041(16)
C16 0.053(3) 0.0251(18) 0.042(3) 0.0015(17) 0.019(2) -0.0035(17)
C17 0.050(3) 0.052(3) 0.058(3) 0.005(2) 0.024(3) -0.008(2)
C18 0.055(3) 0.072(4) 0.083(5) -0.013(3) 0.030(3) -0.020(3)
C19 0.087(4) 0.065(4) 0.063(4) -0.014(3) 0.023(3) -0.004(3)
C20 0.035(2) 0.047(2) 0.052(3) -0.004(2) 0.016(2) 0.0038(17)
C21A 0.046(4) 0.120(8) 0.054(4) -0.010(6) 0.015(3) -0.010(5)
C21B 0.046(4) 0.120(8) 0.054(4) -0.010(6) 0.015(3) -0.010(5)
C22 0.070(4) 0.076(4) 0.049(3) 0.000(3) 0.023(3) 0.007(3)
N3 0.090(3) 0.057(3) 0.066(3) 0.009(2) 0.022(3) 0.010(2)
O11A 0.133(5) 0.078(4) 0.088(4) 0.024(3) 0.019(4) 0.029(4)
C23A 0.121(4) 0.080(4) 0.082(4) 0.007(3) 0.028(4) 0.031(3)
C24A 0.119(7) 0.095(6) 0.088(6) -0.012(5) 0.038(5) 0.006(5)
C25A 0.122(6) 0.086(5) 0.081(5) 0.022(5) 0.013(5) -0.002(5)
O11B 0.133(5) 0.078(4) 0.088(4) 0.024(3) 0.019(4) 0.029(4)
C23B 0.121(4) 0.080(4) 0.082(4) 0.007(3) 0.028(4) 0.031(3)
C24B 0.119(7) 0.095(6) 0.088(6) -0.012(5) 0.038(5) 0.006(5)
C25B 0.122(6) 0.086(5) 0.081(5) 0.022(5) 0.013(5) -0.002(5)

loop_
_atom_type_symbol
_atom_type_description
_atom_type_scat_dispersion_real
_atom_type_scat_dispersion_imag
_atom_type_scat_source
C C 0.0033 0.0016 'International Tables Vol C Tables 4.2.6.8 and 6.1.1.4'
H H 0.0000 0.0000 'International Tables Vol C Tables 4.2.6.8 and 6.1.1.4'
N N 0.0061 0.0033 'International Tables Vol C Tables 4.2.6.8 and 6.1.1.4'
O O 0.0106 0.0060 'International Tables Vol C Tables 4.2.6.8 and 6.1.1.4'
Cl Cl 0.1484 0.1585 'International Tables Vol C Tables 4.2.6.8 and 6.1.1.4'
Pb Pb -3.3944 10.1111 'International Tables Vol C Tables 4.2.6.8 and 6.1.1.4'

loop_
_geom_angle_atom_site_label_1
_geom_angle_atom_site_label_2
_geom_angle_atom_site_label_3
_geom_angle
_geom_angle_site_symmetry_1
_geom_angle_site_symmetry_3
O1 Pb1 O9 95.92(13) . .
O1 Pb1 O7 77.23(12) . 2
O9 Pb1 O7 90.48(12) . 2
O1 Pb1 O11A 107.0(2) . .
O9 Pb1 O11A 97.3(3) . .
O7 Pb1 O11A 170.7(2) 2 .
O1 Pb1 O5 79.57(12) . .
O9 Pb1 O5 159.08(12) . .
O7 Pb1 O5 68.60(9) 2 .
O11A Pb1 O5 103.6(2) . .
O1 Pb1 O11B 90.7(5) . .
O9 Pb1 O11B 111.9(5) . .
O7 Pb1 O11B 155.8(5) 2 .
O11A Pb1 O11B 20.4(4) . .
O5 Pb1 O11B 88.7(5) . .
O10 Pb2 O5 78.97(12) . .
O10 Pb2 O7 80.78(12) . 2
O5 Pb2 O7 68.00(9) . 2
O10 Pb2 O4 162.86(15) . 4_665
O5 Pb2 O4 99.43(16) . 4_665
O7 Pb2 O4 114.69(12) 2 4_665
O10 Pb2 O6 81.57(12) . .
O5 Pb2 O6 48.99(9) . .
O7 Pb2 O6 116.64(9) 2 .
O4 Pb2 O6 84.60(17) 4_665 .
O10 Pb2 O3 143.51(13) . 4_665
O5 Pb2 O3 71.41(11) . 4_665
O7 Pb2 O3 68.79(11) 2 4_665
O4 Pb2 O3 47.54(13) 4_665 4_665
O6 Pb2 O3 94.18(12) . 4_665
C1 O1 Pb1 118.2(3) . .
C8 O3 Pb2 90.8(3) . 4_566
C8 O4 Pb2 93.6(3) . 4_566
C9 O5 Pb2 98.2(3) . .
C9 O5 Pb1 146.9(3) . .
Pb2 O5 Pb1 102.65(9) . .
C9 O6 Pb2 88.2(2) . .
C16 O7 Pb1 150.3(3) . 2_545
C16 O7 Pb2 99.5(3) . 2_545
Pb1 O7 Pb2 103.34(9) 2_545 2_545
C17 O9 Pb1 130.7(3) . .
C20 O10 Pb2 123.4(3) . .
C17 N1 C19 121.8(5) . .
C17 N1 C18 120.7(4) . .
C19 N1 C18 117.1(4) . .
C20 N2 C22 123.0(5) . .
C20 N2 C21A 116.4(7) . .
C22 N2 C21A 119.1(7) . .
C20 N2 C21B 120.7(8) . .
C22 N2 C21B 112.7(8) . .
C21A N2 C21B 32.6(8) . .
O2 C1 O1 126.4(4) . .
O2 C1 C2 120.5(4) . .
O1 C1 C2 113.1(4) . .
C7 C2 C3 117.9(4) . .
C7 C2 C1 121.0(4) . .
C3 C2 C1 120.9(4) . .
C4 C3 C2 120.7(4) . .
C4 C3 Cl1 121.0(3) . .
C2 C3 Cl1 118.3(3) . .
C3 C4 C5 121.0(4) . .
C3 C4 Cl2 120.2(4) . .
C5 C4 Cl2 118.7(4) . .
C6 C5 C4 118.1(4) . .
C6 C5 C8 121.4(4) . .
C4 C5 C8 120.4(4) . .
C5 C6 C7 120.9(4) . .
C5 C6 Cl3 119.5(3) . .
C7 C6 Cl3 119.6(3) . .
C2 C7 C6 121.3(4) . .
C2 C7 Cl4 118.3(3) . .
C6 C7 Cl4 120.4(3) . .
O3 C8 O4 125.5(5) . .
O3 C8 C5 119.4(5) . .
O4 C8 C5 115.0(5) . .
O6 C9 O5 124.4(4) . .
O6 C9 C10 119.9(4) . .
O5 C9 C10 115.7(4) . .
C15 C10 C11 119.2(4) . .
C15 C10 C9 119.7(4) . .
C11 C10 C9 121.1(4) . .
C12 C11 C10 120.5(4) . .
C12 C11 Cl5 120.7(3) . .
C10 C11 Cl5 118.8(3) . .
C11 C12 C13 120.6(4) . .
C11 C12 Cl6 121.2(3) . .
C13 C12 Cl6 118.2(3) . .
C14 C13 C12 118.5(4) . .
C14 C13 C16 120.7(4) . .
C12 C13 C16 120.7(4) . .
C13 C14 C15 121.1(4) . .
C13 C14 Cl7 119.2(3) . .
C15 C14 Cl7 119.7(3) . .
C10 C15 C14 120.0(4) . .
C10 C15 Cl8 118.6(3) . .
C14 C15 Cl8 121.3(3) . .
O8 C16 O7 124.3(4) . .
O8 C16 C13 118.6(4) . .
O7 C16 C13 117.0(4) . .
O9 C17 N1 124.0(5) . .
O9 C17 H17 118.0 . .
N1 C17 H17 118.0 . .
N1 C18 H18A 109.5 . .
N1 C18 H18B 109.5 . .
H18A C18 H18B 109.5 . .
N1 C18 H18C 109.5 . .
H18A C18 H18C 109.5 . .
H18B C18 H18C 109.5 . .
N1 C19 H19A 109.5 . .
N1 C19 H19B 109.5 . .
H19A C19 H19B 109.5 . .
N1 C19 H19C 109.5 . .
H19A C19 H19C 109.5 . .
H19B C19 H19C 109.5 . .
O10 C20 N2 125.5(5) . .
O10 C20 H20 117.2 . .
N2 C20 H20 117.2 . .
N2 C21A H21A 109.5 . .
N2 C21A H21B 109.5 . .
N2 C21A H21C 109.5 . .
N2 C21B H21D 109.5 . .
N2 C21B H21E 109.5 . .
H21D C21B H21E 109.5 . .
N2 C21B H21F 109.5 . .
H21D C21B H21F 109.5 . .
H21E C21B H21F 109.5 . .
N2 C22 H22A 109.5 . .
N2 C22 H22B 109.5 . .
H22A C22 H22B 109.5 . .
N2 C22 H22C 109.5 . .
H22A C22 H22C 109.5 . .
H22B C22 H22C 109.5 . .
C23A N3 C23B 63.8(12) . .
C23A N3 C25A 131.6(7) . .
C23B N3 C25A 162.0(11) . .
C23A N3 C25B 175.1(13) . .
C23B N3 C25B 117.6(14) . .
C25A N3 C25B 47.9(10) . .
C23A N3 C24A 118.0(7) . .
C23B N3 C24A 54.2(9) . .
C25A N3 C24A 110.0(5) . .
C25B N3 C24A 63.4(11) . .
C23A N3 C24B 49.9(11) . .
C23B N3 C24B 112.7(15) . .
C25A N3 C24B 84.6(11) . .
C25B N3 C24B 127.4(16) . .
C24A N3 C24B 162.2(12) . .
C23A O11A Pb1 119.2(6) . .
N3 C23A O11A 110.4(9) . .
N3 C23A H23 124.8 . .
O11A C23A H23 124.8 . .
N3 C24A H24A 109.5 . .
N3 C24A H24B 109.5 . .
N3 C24A H24C 109.5 . .
N3 C25A H25A 109.5 . .
N3 C25A H25B 109.5 . .
N3 C25A H25C 109.5 . .
C23B O11B Pb1 131.7(13) . .
N3 C23B O11B 99.0(13) . .
N3 C23B H23A 130.5 . .
O11B C23B H23A 130.5 . .
N3 C24B H24D 109.5 . .
N3 C24B H24E 109.5 . .
H24D C24B H24E 109.5 . .
N3 C24B H24F 109.5 . .
H24D C24B H24F 109.5 . .
H24E C24B H24F 109.5 . .
N3 C25B H25D 109.5 . .
N3 C25B H25E 109.5 . .
H25D C25B H25E 109.5 . .
N3 C25B H25F 109.5 . .
H25D C25B H25F 109.5 . .
H25E C25B H25F 109.5 . .

loop_
_geom_bond_atom_site_label_1
_geom_bond_atom_site_label_2
_geom_bond_distance
_geom_bond_site_symmetry_2
Pb1 O1 2.317(4) .
Pb1 O9 2.473(3) .
Pb1 O7 2.485(3) 2
Pb1 O11A 2.547(7) .
Pb1 O5 2.554(3) .
Pb1 O11B 2.601(17) .
Pb2 O10 2.517(4) .
Pb2 O5 2.517(3) .
Pb2 O7 2.561(3) 2
Pb2 O4 2.679(4) 4_665
Pb2 O6 2.752(3) .
Pb2 O3 2.754(4) 4_665
Cl1 C3 1.725(5) .
Cl2 C4 1.721(4) .
Cl3 C6 1.733(4) .
Cl4 C7 1.726(4) .
Cl5 C11 1.722(4) .
Cl6 C12 1.723(4) .
Cl7 C14 1.727(4) .
Cl8 C15 1.721(4) .
O1 C1 1.257(6) .
O2 C1 1.203(6) .
O3 C8 1.216(7) .
O3 Pb2 2.754(4) 4_566
O4 C8 1.248(7) .
O4 Pb2 2.679(4) 4_566
O5 C9 1.265(5) .
O6 C9 1.217(5) .
O7 C16 1.267(5) .
O7 Pb1 2.485(3) 2_545
O7 Pb2 2.561(3) 2_545
O8 C16 1.216(6) .
O9 C17 1.247(6) .
O10 C20 1.228(6) .
N1 C17 1.297(6) .
N1 C19 1.452(7) .
N1 C18 1.458(6) .
N2 C20 1.300(6) .
N2 C22 1.447(7) .
N2 C21A 1.472(8) .
N2 C21B 1.453(8) .
C1 C2 1.525(6) .
C2 C7 1.379(5) .
C2 C3 1.391(6) .
C3 C4 1.385(6) .
C4 C5 1.384(7) .
C5 C6 1.378(6) .
C5 C8 1.530(6) .
C6 C7 1.384(5) .
C9 C10 1.525(5) .
C10 C15 1.382(6) .
C10 C11 1.385(5) .
C11 C12 1.382(6) .
C12 C13 1.393(6) .
C13 C14 1.376(6) .
C13 C16 1.524(6) .
C14 C15 1.391(6) .
C17 H17 0.9300 .
C18 H18A 0.9600 .
C18 H18B 0.9600 .
C18 H18C 0.9600 .
C19 H19A 0.9600 .
C19 H19B 0.9600 .
C19 H19C 0.9600 .
C20 H20 0.9300 .
C21A H21A 0.9600 .
C21A H21B 0.9600 .
C21A H21C 0.9600 .
C21B H21D 0.9600 .
C21B H21E 0.9600 .
C21B H21F 0.9600 .
C22 H22A 0.9600 .
C22 H22B 0.9600 .
C22 H22C 0.9600 .
N3 C23A 1.242(10) .
N3 C23B 1.243(13) .
N3 C25A 1.448(6) .
N3 C25B 1.455(9) .
N3 C24A 1.454(7) .
N3 C24B 1.463(9) .
O11A C23A 1.519(12) .
C23A H23 0.9300 .
C24A H24A 0.9600 .
C24A H24B 0.9600 .
C24A H24C 0.9600 .
C25A H25A 0.9600 .
C25A H25B 0.9600 .
C25A H25C 0.9600 .
O11B C23B 1.533(14) .
C23B H23A 0.9300 .
C24B H24D 0.9600 .
C24B H24E 0.9600 .
C24B H24F 0.9600 .
C25B H25D 0.9600 .
C25B H25E 0.9600 .
C25B H25F 0.9600 .

loop_
_geom_torsion_atom_site_label_1
_geom_torsion_atom_site_label_2
_geom_torsion_atom_site_label_3
_geom_torsion_atom_site_label_4
_geom_torsion
_geom_torsion_site_symmetry_1
O9 Pb1 O1 C1 -58.8(4) .
O7 Pb1 O1 C1 -147.9(4) 2
O11A Pb1 O1 C1 40.7(4) .
O5 Pb1 O1 C1 141.8(4) .
O11B Pb1 O1 C1 53.3(6) .
O10 Pb2 O5 C9 90.5(3) .
O7 Pb2 O5 C9 174.9(3) 2
O4 Pb2 O5 C9 -72.2(3) 4_665
O6 Pb2 O5 C9 2.1(2) .
O3 Pb2 O5 C9 -111.1(3) 4_665
O10 Pb2 O5 Pb1 -115.31(13) .
O7 Pb2 O5 Pb1 -30.90(10) 2
O4 Pb2 O5 Pb1 82.03(14) 4_665
O6 Pb2 O5 Pb1 156.33(17) .
O3 Pb2 O5 Pb1 43.09(12) 4_665
O1 Pb1 O5 C9 -120.1(5) .
O9 Pb1 O5 C9 160.8(5) .
O7 Pb1 O5 C9 159.7(5) 2
O11A Pb1 O5 C9 -15.0(5) .
O11B Pb1 O5 C9 -29.1(7) .
O1 Pb1 O5 Pb2 112.06(13) .
O9 Pb1 O5 Pb2 32.9(3) .
O7 Pb1 O5 Pb2 31.81(10) 2
O11A Pb1 O5 Pb2 -142.8(2) .
O11B Pb1 O5 Pb2 -157.0(5) .
O10 Pb2 O6 C9 -84.9(3) .
O5 Pb2 O6 C9 -2.2(2) .
O7 Pb2 O6 C9 -9.7(3) 2
O4 Pb2 O6 C9 105.3(3) 4_665
O3 Pb2 O6 C9 58.6(3) 4_665
O1 Pb1 O9 C17 5.4(5) .
O7 Pb1 O9 C17 82.6(5) 2
O11A Pb1 O9 C17 -102.6(5) .
O5 Pb1 O9 C17 81.6(6) .
O11B Pb1 O9 C17 -87.7(7) .
O5 Pb2 O10 C20 28.2(4) .
O7 Pb2 O10 C20 -41.0(4) 2
O4 Pb2 O10 C20 114.4(6) 4_665
O6 Pb2 O10 C20 77.9(4) .
O3 Pb2 O10 C20 -7.7(5) 4_665
Pb1 O1 C1 O2 3.3(7) .
Pb1 O1 C1 C2 -177.8(3) .
O2 C1 C2 C7 87.3(6) .
O1 C1 C2 C7 -91.7(5) .
O2 C1 C2 C3 -98.2(5) .
O1 C1 C2 C3 82.9(5) .
C7 C2 C3 C4 2.1(7) .
C1 C2 C3 C4 -172.6(4) .
C7 C2 C3 Cl1 -179.6(3) .
C1 C2 C3 Cl1 5.7(6) .
C2 C3 C4 C5 -0.1(7) .
Cl1 C3 C4 C5 -178.3(4) .
C2 C3 C4 Cl2 178.5(3) .
Cl1 C3 C4 Cl2 0.4(6) .
C3 C4 C5 C6 -2.3(7) .
Cl2 C4 C5 C6 179.1(4) .
C3 C4 C5 C8 175.0(5) .
Cl2 C4 C5 C8 -3.7(6) .
C4 C5 C6 C7 2.6(7) .
C8 C5 C6 C7 -174.6(5) .
C4 C5 C6 Cl3 -177.3(3) .
C8 C5 C6 Cl3 5.5(7) .
C3 C2 C7 C6 -1.8(7) .
C1 C2 C7 C6 172.8(4) .
C3 C2 C7 Cl4 179.5(3) .
C1 C2 C7 Cl4 -5.9(6) .
C5 C6 C7 C2 -0.5(7) .
Cl3 C6 C7 C2 179.3(4) .
C5 C6 C7 Cl4 178.1(4) .
Cl3 C6 C7 Cl4 -2.0(6) .
Pb2 O3 C8 O4 17.1(7) 4_566
Pb2 O3 C8 C5 -160.8(5) 4_566
Pb2 O4 C8 O3 -17.6(8) 4_566
Pb2 O4 C8 C5 160.3(4) 4_566
C6 C5 C8 O3 -102.3(7) .
C4 C5 C8 O3 80.6(7) .
C6 C5 C8 O4 79.6(7) .
C4 C5 C8 O4 -97.5(7) .
Pb2 O6 C9 O5 4.0(4) .
Pb2 O6 C9 C10 -177.4(3) .
Pb2 O5 C9 O6 -4.4(5) .
Pb1 O5 C9 O6 -133.3(4) .
Pb2 O5 C9 C10 177.0(3) .
Pb1 O5 C9 C10 48.0(6) .
O6 C9 C10 C15 92.4(5) .
O5 C9 C10 C15 -88.9(5) .
O6 C9 C10 C11 -87.5(5) .
O5 C9 C10 C11 91.2(5) .
C15 C10 C11 C12 2.1(6) .
C9 C10 C11 C12 -178.0(4) .
C15 C10 C11 Cl5 -179.4(3) .
C9 C10 C11 Cl5 0.5(5) .
C10 C11 C12 C13 -2.6(7) .
Cl5 C11 C12 C13 178.9(3) .
C10 C11 C12 Cl6 177.9(3) .
Cl5 C11 C12 Cl6 -0.6(5) .
C11 C12 C13 C14 1.2(6) .
Cl6 C12 C13 C14 -179.3(3) .
C11 C12 C13 C16 177.9(4) .
Cl6 C12 C13 C16 -2.6(6) .
C12 C13 C14 C15 0.8(7) .
C16 C13 C14 C15 -176.0(4) .
C12 C13 C14 Cl7 -179.0(3) .
C16 C13 C14 Cl7 4.3(6) .
C11 C10 C15 C14 -0.2(6) .
C9 C10 C15 C14 180.0(4) .
C11 C10 C15 Cl8 -179.1(3) .
C9 C10 C15 Cl8 1.0(5) .
C13 C14 C15 C10 -1.3(7) .
Cl7 C14 C15 C10 178.5(3) .
C13 C14 C15 Cl8 177.7(3) .
Cl7 C14 C15 Cl8 -2.6(6) .
Pb1 O7 C16 O8 138.0(5) 2_545
Pb2 O7 C16 O8 -2.2(5) 2_545
Pb1 O7 C16 C13 -43.9(8) 2_545
Pb2 O7 C16 C13 176.0(3) 2_545
C14 C13 C16 O8 90.1(6) .
C12 C13 C16 O8 -86.5(6) .
C14 C13 C16 O7 -88.1(5) .
C12 C13 C16 O7 95.2(5) .
Pb1 O9 C17 N1 176.6(4) .
C19 N1 C17 O9 -175.8(5) .
C18 N1 C17 O9 -3.7(8) .
Pb2 O10 C20 N2 -179.8(4) .
C22 N2 C20 O10 177.9(5) .
C21A N2 C20 O10 -16.0(11) .
C21B N2 C20 O10 21.0(13) .
O1 Pb1 O11A C23A 10.6(8) .
O9 Pb1 O11A C23A 109.1(8) .
O7 Pb1 O11A C23A -104.8(14) 2
O5 Pb1 O11A C23A -72.4(8) .
O11B Pb1 O11A C23A -28.0(15) .
C23B N3 C23A O11A -3.1(15) .
C25A N3 C23A O11A 165.7(9) .
C25B N3 C23A O11A -112(14) .
C24A N3 C23A O11A -6.2(14) .
C24B N3 C23A O11A -170(2) .
Pb1 O11A C23A N3 173.4(7) .
O1 Pb1 O11B C23B -148.4(19) .
O9 Pb1 O11B C23B -52(2) .
O7 Pb1 O11B C23B 152.3(14) 2
O11A Pb1 O11B C23B -5.0(14) .
O5 Pb1 O11B C23B 132.0(19) .
C23A N3 C23B O11B -17.0(13) .
C25A N3 C23B O11B -169(3) .
C25B N3 C23B O11B 157.8(16) .
C24A N3 C23B O11B 160(2) .
C24B N3 C23B O11B -6(2) .
Pb1 O11B C23B N3 157.8(14) .
